data_1552316
loop_
_publ_author_name
'Papa, Veronica'
'Spannenberg, Anke'
'Beller, Matthias'
'Junge, Kathrin'

_publ_section_title
;
 Bis(quinolinium) tetrabromidomanganate(II)
;
_journal_coeditor_code SJ4208
_journal_issue 9
_journal_name_full IUCrData
_journal_page_first x191231
_journal_paper_doi 10.1107/S2414314619012318
_journal_volume 4
_journal_year 2019
_chemical_formula_iupac '(C9 H8 N)2 [Mn Br4]'
_chemical_formula_moiety '2(C9 H8 N +), Mn Br4 2-'
_chemical_formula_sum 'C18 H16 Br4 Mn N2'
_chemical_formula_weight 634.91
_chemical_name_systematic
;
Bis(quinolinium) tetrabromidomanganate(II)
;
_space_group_crystal_system monoclinic
_space_group_IT_number 15
_space_group_name_Hall '-C 2yc'
_space_group_name_H-M_alt 'C 1 2/c 1'
_symmetry_space_group_name_Hall '-C 2yc'
_symmetry_space_group_name_H-M 'C 1 2/c 1'
_atom_sites_solution_hydrogens mixed
_audit_creation_method SHELXL-2014/7
_cell_angle_alpha 90
_cell_angle_beta 93.7501(12)
_cell_angle_gamma 90
_cell_formula_units_Z 4
_cell_length_a 17.4314(6)
_cell_length_b 9.1871(3)
_cell_length_c 13.2270(4)
_cell_measurement_reflns_used 9902
_cell_measurement_temperature 150(2)
_cell_measurement_theta_max 30.49
_cell_measurement_theta_min 2.51
_cell_volume 2113.69(12)
_computing_cell_refinement
;
SAINT (Bruker, 2013)
;
_computing_data_collection
;
APEX2 (Bruker, 2014)
;
_computing_data_reduction
;
SAINT (Bruker, 2013)
;
_computing_molecular_graphics
;
XP in SHELXTL (Sheldrick, 2008); Mercury (Macrae <i>et al.</i>,
2006)
;
_computing_publication_material
;
publCIF (Westrip, 2010)
;
_computing_structure_refinement
;
<i>SHELXL2014/7</i> (Sheldrick, 2015)
;
_computing_structure_solution
;
SHELXS97 (Sheldrick, 2008)
;
_diffrn_ambient_temperature 150(2)
_diffrn_detector_area_resol_mean 8.3333
_diffrn_measured_fraction_theta_full 1.000
_diffrn_measured_fraction_theta_max 1.000
_diffrn_measurement_device_type 'Bruker APEXII CCD'
_diffrn_measurement_method '\f and \w scans'
_diffrn_radiation_type MoK\a
_diffrn_radiation_wavelength 0.71073
_diffrn_reflns_av_R_equivalents 0.0271
_diffrn_reflns_av_unetI/netI 0.0174
_diffrn_reflns_limit_h_max 22
_diffrn_reflns_limit_h_min -22
_diffrn_reflns_limit_k_max 12
_diffrn_reflns_limit_k_min -10
_diffrn_reflns_limit_l_max 14
_diffrn_reflns_limit_l_min -17
_diffrn_reflns_number 17446
_diffrn_reflns_theta_full 25.242
_diffrn_reflns_theta_max 27.999
_diffrn_reflns_theta_min 2.342
_diffrn_source 'fine-focus sealed tube'
_exptl_absorpt_coefficient_mu 8.190
_exptl_absorpt_correction_T_max 0.34
_exptl_absorpt_correction_T_min 0.12
_exptl_absorpt_correction_type multi-scan
_exptl_absorpt_process_details
;
(SADABS; Bruker, 2014)
;
_exptl_crystal_colour colourless
_exptl_crystal_density_diffrn 1.995
_exptl_crystal_description prism
_exptl_crystal_F_000 1212
_exptl_crystal_size_max 0.443
_exptl_crystal_size_mid 0.416
_exptl_crystal_size_min 0.168
_refine_diff_density_max 0.278
_refine_diff_density_min -0.451
_refine_ls_extinction_method none
_refine_ls_goodness_of_fit_ref 1.053
_refine_ls_hydrogen_treatment mixed
_refine_ls_matrix_type full
_refine_ls_number_parameters 118
_refine_ls_number_reflns 2545
_refine_ls_number_restraints 0
_refine_ls_restrained_S_all 1.053
_refine_ls_R_factor_all 0.0186
_refine_ls_R_factor_gt 0.0163
_refine_ls_shift/su_max 0.003
_refine_ls_shift/su_mean 0.000
_refine_ls_structure_factor_coef Fsqd
_refine_ls_weighting_details 'w=1/[\s^2^(Fo^2^)+(0.0192P)^2^+1.7599P] where P=(Fo^2^+2Fc^2^)/3'
_refine_ls_weighting_scheme calc
_refine_ls_wR_factor_gt 0.0397
_refine_ls_wR_factor_ref 0.0406
_reflns_number_gt 2373
_reflns_number_total 2545
_reflns_threshold_expression 'I > 2\s(I)'
_cod_data_source_file sj4208sup1.cif
_cod_data_source_block I
_cod_database_code 1552316
_shelx_space_group_comment
;
The symmetry employed for this shelxl refinement is uniquely defined
by the following loop, which should always be used as a source of
symmetry information in preference to the above space-group names.
They are only intended as comments.
;

loop_
_space_group_symop_operation_xyz
'x, y, z'
'-x, y, -z+1/2'
'x+1/2, y+1/2, z'
'-x+1/2, y+1/2, -z+1/2'
'-x, -y, -z'
'x, -y, z-1/2'
'-x+1/2, -y+1/2, -z'
'x+1/2, -y+1/2, z-1/2'

loop_
_atom_site_type_symbol
_atom_site_label
_atom_site_fract_x
_atom_site_fract_y
_atom_site_fract_z
_atom_site_U_iso_or_equiv
_atom_site_adp_type
_atom_site_calc_flag
_atom_site_occupancy
Br Br1 0.59434(2) 0.56020(2) 0.16817(2) 0.02499(5) Uani d 1
Br Br2 0.55967(2) 0.23982(2) 0.38636(2) 0.02340(5) Uani d 1
C C1 0.90430(11) 0.7807(2) 0.56459(13) 0.0302(4) Uani d 1
H H1B 0.9547 0.7726 0.5418 0.036 Uiso calc 1
C C2 0.87027(11) 0.66136(19) 0.60845(13) 0.0308(4) Uani d 1
H H2 0.8972 0.5717 0.6161 0.037 Uiso calc 1
C C3 0.79790(11) 0.67462(18) 0.64031(12) 0.0282(4) Uani d 1
H H3 0.7741 0.5931 0.6694 0.034 Uiso calc 1
C C4 0.75792(9) 0.80749(17) 0.63065(11) 0.0212(3) Uani d 1
C C5 0.68293(10) 0.8285(2) 0.66219(13) 0.0307(4) Uani d 1
H H5 0.6572 0.7507 0.6930 0.037 Uiso calc 1
C C6 0.64737(11) 0.9590(2) 0.64878(15) 0.0365(4) Uani d 1
H H6 0.5969 0.9718 0.6703 0.044 Uiso calc 1
C C7 0.68442(11) 1.0755(2) 0.60344(15) 0.0337(4) Uani d 1
H H7 0.6585 1.1660 0.5944 0.040 Uiso calc 1
C C8 0.75718(11) 1.06050(18) 0.57222(13) 0.0276(4) Uani d 1
H H8 0.7821 1.1398 0.5420 0.033 Uiso calc 1
C C9 0.79424(9) 0.92592(16) 0.58566(11) 0.0195(3) Uani d 1
Mn Mn1 0.5000 0.39954(3) 0.2500 0.01891(7) Uani d 1
N N1 0.86666(8) 0.90510(16) 0.55456(10) 0.0248(3) Uani d 1
H H1A 0.8907(15) 0.975(3) 0.524(2) 0.059(8) Uiso d 1

loop_
_atom_site_aniso_label
_atom_site_aniso_U_11
_atom_site_aniso_U_22
_atom_site_aniso_U_33
_atom_site_aniso_U_12
_atom_site_aniso_U_13
_atom_site_aniso_U_23
Br1 0.03363(10) 0.02137(8) 0.02065(8) -0.00760(6) 0.00703(6) -0.00080(6)
Br2 0.02595(9) 0.02263(8) 0.02159(8) 0.00227(6) 0.00134(6) 0.00346(6)
C1 0.0259(9) 0.0378(9) 0.0268(8) 0.0056(7) 0.0025(7) -0.0062(7)
C2 0.0416(10) 0.0227(8) 0.0268(8) 0.0084(7) -0.0068(7) -0.0050(7)
C3 0.0438(11) 0.0196(8) 0.0205(7) -0.0060(7) -0.0042(7) 0.0020(6)
C4 0.0273(8) 0.0217(7) 0.0145(6) -0.0064(6) 0.0004(6) -0.0019(6)
C5 0.0288(9) 0.0384(10) 0.0257(8) -0.0119(8) 0.0064(7) -0.0053(7)
C6 0.0241(9) 0.0514(12) 0.0343(10) -0.0012(8) 0.0034(8) -0.0167(9)
C7 0.0321(10) 0.0309(9) 0.0367(10) 0.0091(7) -0.0083(8) -0.0116(8)
C8 0.0323(9) 0.0203(8) 0.0294(8) -0.0009(6) -0.0048(7) 0.0005(6)
C9 0.0222(8) 0.0193(7) 0.0168(7) -0.0028(6) -0.0003(6) -0.0011(5)
Mn1 0.02264(17) 0.01714(15) 0.01725(15) 0.000 0.00363(12) 0.000
N1 0.0253(7) 0.0276(7) 0.0219(7) -0.0039(6) 0.0043(6) 0.0036(6)

loop_
_atom_type_symbol
_atom_type_description
_atom_type_scat_dispersion_real
_atom_type_scat_dispersion_imag
_atom_type_scat_source
C C 0.0033 0.0016 'International Tables Vol C Tables 4.2.6.8 and 6.1.1.4'
H H 0.0000 0.0000 'International Tables Vol C Tables 4.2.6.8 and 6.1.1.4'
N N 0.0061 0.0033 'International Tables Vol C Tables 4.2.6.8 and 6.1.1.4'
Mn Mn 0.3368 0.7283 'International Tables Vol C Tables 4.2.6.8 and 6.1.1.4'
Br Br -0.2901 2.4595 'International Tables Vol C Tables 4.2.6.8 and 6.1.1.4'

loop_
_geom_angle_atom_site_label_1
_geom_angle_atom_site_label_2
_geom_angle_atom_site_label_3
_geom_angle_site_symmetry_1
_geom_angle_site_symmetry_3
_geom_angle
N1 C1 C2 . . 120.10(17)
N1 C1 H1B . . 119.9
C2 C1 H1B . . 119.9
C3 C2 C1 . . 119.18(16)
C3 C2 H2 . . 120.4
C1 C2 H2 . . 120.4
C2 C3 C4 . . 120.86(16)
C2 C3 H3 . . 119.6
C4 C3 H3 . . 119.6
C3 C4 C9 . . 118.32(15)
C3 C4 C5 . . 123.69(16)
C9 C4 C5 . . 117.98(15)
C6 C5 C4 . . 120.45(17)
C6 C5 H5 . . 119.8
C4 C5 H5 . . 119.8
C5 C6 C7 . . 120.70(17)
C5 C6 H6 . . 119.7
C7 C6 H6 . . 119.7
C8 C7 C6 . . 120.94(17)
C8 C7 H7 . . 119.5
C6 C7 H7 . . 119.5
C7 C8 C9 . . 118.70(16)
C7 C8 H8 . . 120.6
C9 C8 H8 . . 120.6
N1 C9 C8 . . 120.85(15)
N1 C9 C4 . . 117.91(14)
C8 C9 C4 . . 121.23(15)
Br2 Mn1 Br2 . 2_655 108.068(14)
Br2 Mn1 Br1 . . 113.799(6)
Br2 Mn1 Br1 2_655 . 106.734(5)
Br2 Mn1 Br1 . 2_655 106.733(5)
Br2 Mn1 Br1 2_655 2_655 113.798(6)
Br1 Mn1 Br1 . 2_655 107.877(14)
C1 N1 C9 . . 123.62(15)
C1 N1 H1A . . 115.4(18)
C9 N1 H1A . . 121.0(17)

loop_
_geom_bond_atom_site_label_1
_geom_bond_atom_site_label_2
_geom_bond_site_symmetry_2
_geom_bond_distance
Br1 Mn1 . 2.5073(2)
Br2 Mn1 . 2.4986(2)
C1 N1 . 1.320(2)
C1 C2 . 1.391(3)
C1 H1B . 0.9500
C2 C3 . 1.361(3)
C2 H2 . 0.9500
C3 C4 . 1.407(2)
C3 H3 . 0.9500
C4 C9 . 1.410(2)
C4 C5 . 1.411(2)
C5 C6 . 1.356(3)
C5 H5 . 0.9500
C6 C7 . 1.404(3)
C6 H6 . 0.9500
C7 C8 . 1.366(3)
C7 H7 . 0.9500
C8 C9 . 1.401(2)
C8 H8 . 0.9500
C9 N1 . 1.366(2)
Mn1 Br2 2_655 2.4986(2)
Mn1 Br1 2_655 2.5073(2)
N1 H1A . 0.88(3)

loop_
_geom_hbond_atom_site_label_D
_geom_hbond_atom_site_label_H
_geom_hbond_atom_site_label_A
_geom_hbond_site_symmetry_A
_geom_hbond_distance_DH
_geom_hbond_distance_HA
_geom_hbond_distance_DA
_geom_hbond_angle_DHA
N1 H1A Br1 4_655 0.88(3) 2.69(3) 3.3815(14) 137(2)

loop_
_geom_torsion_atom_site_label_1
_geom_torsion_atom_site_label_2
_geom_torsion_atom_site_label_3
_geom_torsion_atom_site_label_4
_geom_torsion
N1 C1 C2 C3 0.2(3)
C1 C2 C3 C4 -0.9(2)
C2 C3 C4 C9 1.0(2)
C2 C3 C4 C5 -179.94(16)
C3 C4 C5 C6 -178.77(17)
C9 C4 C5 C6 0.3(2)
C4 C5 C6 C7 -0.1(3)
C5 C6 C7 C8 -0.3(3)
C6 C7 C8 C9 0.4(3)
C7 C8 C9 N1 179.22(16)
C7 C8 C9 C4 -0.2(2)
C3 C4 C9 N1 -0.5(2)
C5 C4 C9 N1 -179.59(14)
C3 C4 C9 C8 178.94(15)
C5 C4 C9 C8 -0.2(2)
C2 C1 N1 C9 0.3(3)
C8 C9 N1 C1 -179.57(16)
C4 C9 N1 C1 -0.2(2)

_cod_database_fobs_code 1552316
